data_7004893
loop_
_publ_author_name
'Hsieh, Sheng-Hsiung'
'Kuo, Ya-Pei'
'Gau, Han-Mou'

_publ_section_title
;
 Synthesis, characterization, and structures of oxovanadium(V)
 complexes of Schiff bases of beta-amino alcohols as tunable catalysts
 for the asymmetric oxidation of organic sulfides and asymmetric
 alkynylation of aldehydes.
;
_journal_issue 1
_journal_name_full 'Dalton transactions (Cambridge, England : 2003)'
_journal_page_first 97
_journal_page_last 106
_journal_paper_doi 10.1039/b613212j
_journal_year 2007
_chemical_formula_moiety (EtO)V(O)[OCH2CH(t-Bu)N=CH(2-O-C6H4)]
_chemical_formula_sum 'C15 H22 N O4 V'
_chemical_formula_weight 331.28
_chemical_name_common
;Ethoxo(2-oxo-benzaldehyde 2S-(2-tert-butylethoxo)
imine)oxovanadium(V)
;
_chemical_name_systematic
;
?
;
_space_group_IT_number 4
_symmetry_cell_setting monoclinic
_symmetry_space_group_name_Hall 'P 2yb'
_symmetry_space_group_name_H-M 'P 1 21 1'
_atom_sites_solution_hydrogens geom
_atom_sites_solution_primary direct
_atom_sites_solution_secondary difmap
_audit_creation_method SHELXL-97
_cell_angle_alpha 90.00
_cell_angle_beta 109.720(2)
_cell_angle_gamma 90.00
_cell_formula_units_Z 2
_cell_length_a 8.2505(7)
_cell_length_b 11.0013(10)
_cell_length_c 9.4013(8)
_cell_measurement_reflns_used 3955
_cell_measurement_temperature 293(2)
_cell_measurement_theta_max 26.0
_cell_measurement_theta_min 2.85
_cell_volume 803.28(12)
_computing_cell_refinement 'Bruker SMART'
_computing_data_collection 'Bruker SMART'
_computing_data_reduction 'Bruker SHELXTL'
_computing_molecular_graphics 'Bruker SHELXTL'
_computing_publication_material 'Bruker SHELXTL'
_computing_structure_refinement 'SHELXL-97 (Sheldrick, 1997)'
_computing_structure_solution 'SHELXS-97 (Sheldrick, 1990)'
_diffrn_ambient_temperature 293(2)
_diffrn_measured_fraction_theta_full 0.995
_diffrn_measured_fraction_theta_max 0.995
_diffrn_measurement_device_type 'CCD area detector'
_diffrn_measurement_method '\f and \w scans'
_diffrn_radiation_monochromator graphite
_diffrn_radiation_source 'fine-focus sealed tube'
_diffrn_radiation_type MoK\a
_diffrn_radiation_wavelength 0.71073
_diffrn_reflns_av_R_equivalents 0.0143
_diffrn_reflns_av_sigmaI/netI 0.0156
_diffrn_reflns_limit_h_max 10
_diffrn_reflns_limit_h_min -9
_diffrn_reflns_limit_k_max 13
_diffrn_reflns_limit_k_min -13
_diffrn_reflns_limit_l_max 11
_diffrn_reflns_limit_l_min -8
_diffrn_reflns_number 4478
_diffrn_reflns_theta_full 25.99
_diffrn_reflns_theta_max 25.99
_diffrn_reflns_theta_min 2.62
_diffrn_standards_decay_% 0
_diffrn_standards_interval_count 0
_diffrn_standards_interval_time 0
_diffrn_standards_number 0
_exptl_absorpt_coefficient_mu 0.631
_exptl_absorpt_correction_T_max 1.000
_exptl_absorpt_correction_T_min 0.603
_exptl_absorpt_correction_type none
_exptl_crystal_colour brown
_exptl_crystal_density_diffrn 1.370
_exptl_crystal_density_method 'not measured'
_exptl_crystal_description block
_exptl_crystal_F_000 348
_exptl_crystal_size_max 0.60
_exptl_crystal_size_mid 0.44
_exptl_crystal_size_min 0.32
_refine_diff_density_max 0.266
_refine_diff_density_min -0.175
_refine_diff_density_rms 0.039
_refine_ls_abs_structure_details 'Flack H D (1983), Acta Cryst. A39, 876-881'
_refine_ls_abs_structure_Flack 0.053(17)
_refine_ls_extinction_method none
_refine_ls_goodness_of_fit_ref 1.025
_refine_ls_hydrogen_treatment constr
_refine_ls_matrix_type full
_refine_ls_number_parameters 190
_refine_ls_number_reflns 3054
_refine_ls_number_restraints 1
_refine_ls_restrained_S_all 1.025
_refine_ls_R_factor_all 0.0273
_refine_ls_R_factor_gt 0.0265
_refine_ls_shift/su_max 0.001
_refine_ls_shift/su_mean 0.000
_refine_ls_structure_factor_coef Fsqd
_refine_ls_weighting_details 'calc w=1/[\s^2^(Fo^2^)+(0.0561P)^2^+0.0433P] where P=(Fo^2^+2Fc^2^)/3'
_refine_ls_weighting_scheme calc
_refine_ls_wR_factor_gt 0.0733
_refine_ls_wR_factor_ref 0.0739
_reflns_number_gt 2973
_reflns_number_total 3054
_reflns_threshold_expression >2sigma(I)
_cod_data_source_file b613212j.txt
_cod_data_source_block 3f
_cod_depositor_comments
;
The following automatic conversions were performed:
'_symmetry_cell_setting' value 'Monoclinic' changed to 'monoclinic'
according to '/home/saulius/struct/CIF-dictionaries/cif_core.dic'
dictionary named 'cif_core.dic' version 2.4.1 from 2010-06-29.

Automatic conversion script
Id: cif_fix_enum 1527 2010-12-29 10:47:43Z saulius 
;
_cod_original_sg_symbol_H-M P2(1)
_cod_database_code 7004893

loop_
_symmetry_equiv_pos_as_xyz
'x, y, z'
'-x, y+1/2, -z'

loop_
_atom_site_label
_atom_site_type_symbol
_atom_site_fract_x
_atom_site_fract_y
_atom_site_fract_z
_atom_site_U_iso_or_equiv
_atom_site_adp_type
_atom_site_occupancy
_atom_site_symmetry_multiplicity
_atom_site_calc_flag
_atom_site_refinement_flags
_atom_site_disorder_assembly
_atom_site_disorder_group
V V 0.94949(3) 0.71526(2) 0.82608(3) 0.03925(10) Uani 1 1 d . . .
N N 1.03976(18) 0.53375(14) 0.84724(15) 0.0347(3) Uani 1 1 d . . .
O1 O 1.16748(17) 0.72908(15) 0.96149(16) 0.0532(3) Uani 1 1 d . . .
O2 O 0.82468(18) 0.66225(13) 0.62817(15) 0.0458(3) Uani 1 1 d . . .
O3 O 0.93883(18) 0.87050(12) 0.77149(19) 0.0513(3) Uani 1 1 d . . .
O4 O 0.8234(2) 0.70223(18) 0.92032(19) 0.0629(4) Uani 1 1 d . . .
C1 C 1.2499(3) 0.6294(2) 1.0507(2) 0.0484(4) Uani 1 1 d . . .
H1A H 1.2059 0.6183 1.1333 0.058 Uiso 1 1 calc R . .
H1B H 1.3727 0.6446 1.0932 0.058 Uiso 1 1 calc R . .
C2 C 1.2169(2) 0.51521(17) 0.95301(19) 0.0387(4) Uani 1 1 d . . .
H2A H 1.2175 0.4446 1.0168 0.046 Uiso 1 1 calc R . .
C3 C 1.3474(3) 0.4920(2) 0.8680(2) 0.0465(4) Uani 1 1 d . . .
C4 C 1.3560(4) 0.5983(3) 0.7675(3) 0.0692(7) Uani 1 1 d . . .
H4B H 1.4374 0.5805 0.7177 0.104 Uiso 1 1 calc R . .
H4C H 1.3916 0.6701 0.8281 0.104 Uiso 1 1 calc R . .
H4A H 1.2444 0.6115 0.6933 0.104 Uiso 1 1 calc R . .
C5 C 1.5251(3) 0.4715(3) 0.9865(4) 0.0738(8) Uani 1 1 d . . .
H5A H 1.6078 0.4574 0.9369 0.111 Uiso 1 1 calc R . .
H5B H 1.5211 0.4021 1.0472 0.111 Uiso 1 1 calc R . .
H5C H 1.5579 0.5421 1.0498 0.111 Uiso 1 1 calc R . .
C6 C 1.2986(4) 0.3762(3) 0.7736(4) 0.0723(7) Uani 1 1 d . . .
H6A H 1.3791 0.3627 0.7215 0.108 Uiso 1 1 calc R . .
H6B H 1.1848 0.3847 0.7013 0.108 Uiso 1 1 calc R . .
H6C H 1.3013 0.3084 0.8386 0.108 Uiso 1 1 calc R . .
C7 C 0.9437(2) 0.44189(17) 0.7891(2) 0.0381(4) Uani 1 1 d . . .
H7A H 0.9790 0.3656 0.8307 0.046 Uiso 1 1 calc R . .
C8 C 0.7852(2) 0.44986(17) 0.6636(2) 0.0386(4) Uani 1 1 d . . .
C9 C 0.6888(3) 0.34431(19) 0.6071(3) 0.0502(5) Uani 1 1 d . . .
H9A H 0.7191 0.2718 0.6605 0.060 Uiso 1 1 calc R . .
C10 C 0.5508(3) 0.3460(2) 0.4749(3) 0.0567(5) Uani 1 1 d . . .
H10A H 0.4876 0.2757 0.4396 0.068 Uiso 1 1 calc R . .
C11 C 0.5069(3) 0.4535(2) 0.3948(2) 0.0529(5) Uani 1 1 d . . .
H11A H 0.4129 0.4550 0.3058 0.063 Uiso 1 1 calc R . .
C12 C 0.6000(3) 0.55828(18) 0.4447(2) 0.0467(4) Uani 1 1 d . . .
H12A H 0.5711 0.6288 0.3871 0.056 Uiso 1 1 calc R . .
C13 C 0.7382(2) 0.55933(16) 0.5819(2) 0.0379(4) Uani 1 1 d . . .
C14 C 1.0382(4) 0.9236(3) 0.6874(3) 0.0666(6) Uani 1 1 d . . .
H14A H 1.0049 0.8872 0.5876 0.080 Uiso 1 1 calc R . .
H14B H 1.1595 0.9072 0.7386 0.080 Uiso 1 1 calc R . .
C15 C 1.0096(5) 1.0556(3) 0.6733(5) 0.0925(11) Uani 1 1 d . . .
H15A H 1.0763 1.0899 0.6170 0.139 Uiso 1 1 calc R . .
H15B H 1.0441 1.0915 0.7721 0.139 Uiso 1 1 calc R . .
H15C H 0.8897 1.0715 0.6216 0.139 Uiso 1 1 calc R . .

loop_
_atom_site_aniso_label
_atom_site_aniso_U_11
_atom_site_aniso_U_22
_atom_site_aniso_U_33
_atom_site_aniso_U_23
_atom_site_aniso_U_13
_atom_site_aniso_U_12
V 0.03714(15) 0.03339(14) 0.04526(16) -0.00544(13) 0.01134(11) 0.00178(13)
N 0.0335(7) 0.0355(7) 0.0337(6) 0.0022(6) 0.0094(5) 0.0010(6)
O1 0.0465(7) 0.0435(8) 0.0575(7) -0.0118(7) 0.0017(5) -0.0022(6)
O2 0.0482(7) 0.0335(6) 0.0445(6) 0.0012(5) 0.0009(6) 0.0007(5)
O3 0.0494(8) 0.0350(7) 0.0645(9) -0.0033(6) 0.0128(7) -0.0013(6)
O4 0.0657(9) 0.0560(9) 0.0798(9) -0.0068(9) 0.0414(8) 0.0011(8)
C1 0.0433(10) 0.0561(11) 0.0387(9) -0.0049(8) 0.0043(7) 0.0001(8)
C2 0.0348(8) 0.0430(10) 0.0348(8) 0.0048(7) 0.0073(7) 0.0009(7)
C3 0.0405(9) 0.0533(11) 0.0460(10) 0.0007(8) 0.0149(8) 0.0052(8)
C4 0.0690(15) 0.0797(17) 0.0715(14) 0.0186(13) 0.0401(13) 0.0057(14)
C5 0.0442(14) 0.095(2) 0.0767(16) 0.0019(14) 0.0132(11) 0.0165(13)
C6 0.0674(16) 0.0765(17) 0.0795(17) -0.0205(13) 0.0334(14) 0.0067(13)
C7 0.0408(9) 0.0307(8) 0.0417(8) 0.0056(7) 0.0122(7) 0.0020(6)
C8 0.0363(8) 0.0378(9) 0.0403(8) -0.0005(7) 0.0111(7) -0.0012(7)
C9 0.0509(11) 0.0390(10) 0.0553(11) 0.0046(8) 0.0108(9) -0.0095(8)
C10 0.0527(12) 0.0582(13) 0.0534(11) -0.0068(10) 0.0104(9) -0.0190(10)
C11 0.0458(10) 0.0635(12) 0.0410(10) -0.0046(9) 0.0037(8) -0.0054(9)
C12 0.0465(10) 0.0462(11) 0.0417(9) 0.0015(8) 0.0071(8) 0.0049(8)
C13 0.0366(8) 0.0361(9) 0.0407(9) -0.0014(7) 0.0126(7) 0.0036(7)
C14 0.0741(17) 0.0557(15) 0.0772(16) 0.0013(11) 0.0350(14) 0.0067(11)
C15 0.123(3) 0.0593(18) 0.129(3) 0.0202(16) 0.086(3) 0.0087(17)

loop_
_atom_type_symbol
_atom_type_description
_atom_type_scat_dispersion_real
_atom_type_scat_dispersion_imag
_atom_type_scat_source
C C 0.0033 0.0016 'International Tables Vol C Tables 4.2.6.8 and 6.1.1.4'
H H 0.0000 0.0000 'International Tables Vol C Tables 4.2.6.8 and 6.1.1.4'
N N 0.0061 0.0033 'International Tables Vol C Tables 4.2.6.8 and 6.1.1.4'
O O 0.0106 0.0060 'International Tables Vol C Tables 4.2.6.8 and 6.1.1.4'
V V 0.3005 0.5294 'International Tables Vol C Tables 4.2.6.8 and 6.1.1.4'

loop_
_geom_angle_atom_site_label_1
_geom_angle_atom_site_label_2
_geom_angle_atom_site_label_3
_geom_angle
_geom_angle_site_symmetry_1
_geom_angle_site_symmetry_3
_geom_angle_publ_flag
O4 V O3 105.70(9) . . ?
O4 V O1 107.21(8) . . ?
O3 V O1 93.58(7) . . ?
O4 V O2 106.27(8) . . ?
O3 V O2 93.14(7) . . ?
O1 V O2 142.54(7) . . ?
O4 V N 97.97(8) . . ?
O3 V N 156.25(6) . . ?
O1 V N 77.32(6) . . ?
O2 V N 81.89(6) . . ?
C7 N C2 120.31(15) . . ?
C7 N V 123.66(12) . . ?
C2 N V 115.47(11) . . ?
C1 O1 V 120.97(13) . . ?
C13 O2 V 129.68(12) . . ?
C14 O3 V 124.48(14) . . ?
O1 C1 C2 109.30(14) . . ?
O1 C1 H1A 109.8 . . ?
C2 C1 H1A 109.8 . . ?
O1 C1 H1B 109.8 . . ?
C2 C1 H1B 109.8 . . ?
H1A C1 H1B 108.3 . . ?
N C2 C1 103.09(14) . . ?
N C2 C3 111.94(14) . . ?
C1 C2 C3 115.37(16) . . ?
N C2 H2A 108.7 . . ?
C1 C2 H2A 108.7 . . ?
C3 C2 H2A 108.7 . . ?
C4 C3 C6 109.8(2) . . ?
C4 C3 C5 109.4(2) . . ?
C6 C3 C5 107.5(2) . . ?
C4 C3 C2 112.11(17) . . ?
C6 C3 C2 109.99(17) . . ?
C5 C3 C2 107.93(17) . . ?
C3 C4 H4B 109.5 . . ?
C3 C4 H4C 109.5 . . ?
H4B C4 H4C 109.5 . . ?
C3 C4 H4A 109.5 . . ?
H4B C4 H4A 109.5 . . ?
H4C C4 H4A 109.5 . . ?
C3 C5 H5A 109.5 . . ?
C3 C5 H5B 109.5 . . ?
H5A C5 H5B 109.5 . . ?
C3 C5 H5C 109.5 . . ?
H5A C5 H5C 109.5 . . ?
H5B C5 H5C 109.5 . . ?
C3 C6 H6A 109.5 . . ?
C3 C6 H6B 109.5 . . ?
H6A C6 H6B 109.5 . . ?
C3 C6 H6C 109.5 . . ?
H6A C6 H6C 109.5 . . ?
H6B C6 H6C 109.5 . . ?
N C7 C8 124.05(17) . . ?
N C7 H7A 118.0 . . ?
C8 C7 H7A 118.0 . . ?
C9 C8 C13 118.89(17) . . ?
C9 C8 C7 120.07(17) . . ?
C13 C8 C7 120.35(16) . . ?
C10 C9 C8 121.4(2) . . ?
C10 C9 H9A 119.3 . . ?
C8 C9 H9A 119.3 . . ?
C9 C10 C11 119.3(2) . . ?
C9 C10 H10A 120.3 . . ?
C11 C10 H10A 120.3 . . ?
C12 C11 C10 121.13(18) . . ?
C12 C11 H11A 119.4 . . ?
C10 C11 H11A 119.4 . . ?
C11 C12 C13 120.42(18) . . ?
C11 C12 H12A 119.8 . . ?
C13 C12 H12A 119.8 . . ?
O2 C13 C12 119.14(16) . . ?
O2 C13 C8 122.01(16) . . ?
C12 C13 C8 118.81(16) . . ?
O3 C14 C15 110.2(2) . . ?
O3 C14 H14A 109.6 . . ?
C15 C14 H14A 109.6 . . ?
O3 C14 H14B 109.6 . . ?
C15 C14 H14B 109.6 . . ?
H14A C14 H14B 108.1 . . ?
C14 C15 H15A 109.5 . . ?
C14 C15 H15B 109.5 . . ?
H15A C15 H15B 109.5 . . ?
C14 C15 H15C 109.5 . . ?
H15A C15 H15C 109.5 . . ?
H15B C15 H15C 109.5 . . ?

loop_
_geom_bond_atom_site_label_1
_geom_bond_atom_site_label_2
_geom_bond_distance
_geom_bond_site_symmetry_2
_geom_bond_publ_flag
V O4 1.5844(14) . ?
V O3 1.7769(15) . ?
V O1 1.8257(13) . ?
V O2 1.8893(13) . ?
V N 2.1170(16) . ?
N C7 1.287(2) . ?
N C2 1.478(2) . ?
O1 C1 1.408(3) . ?
O2 C13 1.331(2) . ?
O3 C14 1.441(3) . ?
C1 C2 1.526(3) . ?
C1 H1A 0.9700 . ?
C1 H1B 0.9700 . ?
C2 C3 1.564(2) . ?
C2 H2A 0.9800 . ?
C3 C4 1.520(3) . ?
C3 C6 1.527(3) . ?
C3 C5 1.529(3) . ?
C4 H4B 0.9600 . ?
C4 H4C 0.9600 . ?
C4 H4A 0.9600 . ?
C5 H5A 0.9600 . ?
C5 H5B 0.9600 . ?
C5 H5C 0.9600 . ?
C6 H6A 0.9600 . ?
C6 H6B 0.9600 . ?
C6 H6C 0.9600 . ?
C7 C8 1.439(3) . ?
C7 H7A 0.9300 . ?
C8 C9 1.406(3) . ?
C8 C13 1.410(2) . ?
C9 C10 1.373(3) . ?
C9 H9A 0.9300 . ?
C10 C11 1.383(4) . ?
C10 H10A 0.9300 . ?
C11 C12 1.377(3) . ?
C11 H11A 0.9300 . ?
C12 C13 1.404(3) . ?
C12 H12A 0.9300 . ?
C14 C15 1.470(4) . ?
C14 H14A 0.9700 . ?
C14 H14B 0.9700 . ?
C15 H15A 0.9600 . ?
C15 H15B 0.9600 . ?
C15 H15C 0.9600 . ?
